data_4319723
loop_
_publ_author_name
Evenson
'Peter K. Dorhout'

_publ_section_title
;
 Thiophosphate Phase Diagrams Developed in Conjunction with the Synthesis
 of the New Compounds KLaP2S6, K2La(P2S6)1/2(PS4), K3La(PS4)2,
 K4La0.67(PS4)2, K9-xLa1+x/3(PS4)4 (x = 0.5), K4Eu(PS4)2, and KEuPS4
;
_journal_name_full 'Inorganic Chemistry'
_journal_page_first 2884
_journal_page_last 2891
_journal_paper_doi 10.1021/ic000596r
_journal_volume 40
_journal_year 2001
_chemical_formula_sum 'K3 La P2 S8'
_chemical_formula_weight 574.63
_chemical_name_systematic
; 
 ? 
;
_space_group_IT_number 14
_symmetry_cell_setting monoclinic
_symmetry_space_group_name_Hall '-P 2ybc'
_symmetry_space_group_name_H-M 'P 1 21/c 1'
_atom_sites_solution_hydrogens geom
_atom_sites_solution_primary direct
_atom_sites_solution_secondary difmap
_audit_creation_method SHELXL
_cell_angle_alpha 90.00
_cell_angle_beta 90.290(15)
_cell_angle_gamma 90.00
_cell_formula_units_Z 4
_cell_length_a 9.141(2)
_cell_length_b 17.056(4)
_cell_length_c 9.470(2)
_cell_measurement_temperature 168(2)
_cell_volume 1476.4(6)
_computing_cell_refinement 'Bruker SMART'
_computing_data_collection 'Bruker SMART'
_computing_data_reduction 'Bruker SAINT'
_computing_molecular_graphics 'Bruker SHELXTL'
_computing_publication_material 'Bruker SHELXTL'
_computing_structure_refinement 'SHELXL-93 (Sheldrick, 1993)'
_computing_structure_solution 'SHELXS-86 (Sheldrick, 1990)'
_diffrn_ambient_temperature 168(2)
_diffrn_measurement_device 'Bruker CCD'
_diffrn_measurement_method '\w scans'
_diffrn_radiation_monochromator graphite
_diffrn_radiation_source 'fine-focus sealed tube'
_diffrn_radiation_type MoK\a
_diffrn_radiation_wavelength 0.71073
_diffrn_reflns_av_R_equivalents 0.0499
_diffrn_reflns_av_sigmaI/netI 0.0623
_diffrn_reflns_limit_h_max 11
_diffrn_reflns_limit_h_min -11
_diffrn_reflns_limit_k_max 22
_diffrn_reflns_limit_k_min -15
_diffrn_reflns_limit_l_max 12
_diffrn_reflns_limit_l_min -12
_diffrn_reflns_number 9659
_diffrn_reflns_theta_max 28.38
_diffrn_reflns_theta_min 2.23
_exptl_absorpt_coefficient_mu 5.046
_exptl_absorpt_correction_type SADABS
_exptl_crystal_colour 'clear, color'
_exptl_crystal_density_diffrn 2.585
_exptl_crystal_description plate
_exptl_crystal_F_000 1088
_exptl_crystal_size_max 0.06
_exptl_crystal_size_mid 0.12
_exptl_crystal_size_min 0.12
_refine_diff_density_max 1.197
_refine_diff_density_min -1.974
_refine_diff_density_rms 0.226
_refine_ls_extinction_method none
_refine_ls_goodness_of_fit_all 1.014
_refine_ls_goodness_of_fit_obs 1.052
_refine_ls_matrix_type full
_refine_ls_number_parameters 127
_refine_ls_number_reflns 3559
_refine_ls_number_restraints 0
_refine_ls_restrained_S_all 1.014
_refine_ls_restrained_S_obs 1.052
_refine_ls_R_factor_all 0.0600
_refine_ls_R_factor_obs 0.0386
_refine_ls_shift/esd_max -0.001
_refine_ls_shift/esd_mean 0.000
_refine_ls_structure_factor_coef Fsqd
_refine_ls_weighting_details 'w=1/[\s^2^(Fo^2^)+(0.0336P)^2^+0.0000P] where P=(Fo^2^+2Fc^2^)/3'
_refine_ls_weighting_scheme calc
_refine_ls_wR_factor_all 0.0843
_refine_ls_wR_factor_obs 0.0766
_reflns_number_observed 2749
_reflns_number_total 3559
_reflns_observed_criterion >2sigma(I)
_cod_data_source_file ic000596r_3.cif
_cod_data_source_block K3La(PS4)2
_cod_depositor_comments
;
The following automatic conversions were performed:

'_symmetry_cell_setting' value 'Monoclinic' changed to 'monoclinic'
according to the built-in table from CIF Core dictionary named
'cif_core.dic' version 2.4.1 from 2010-06-29.

Automatic conversion script
Id: cif_fix_values 1646 2011-03-28 12:23:43Z adriana 

The following automatic conversions were performed:

'_refine_ls_weighting_scheme' value 'calc
w=1/[\s^2^(Fo^2^)+(0.0336P)^2^+0.0000P] where P=(Fo^2^+2Fc^2^)/3' was
changed to 'calc'. New tag '_refine_ls_weighting_details' was
created. The value of the new tag was set to
'w=1/[\s^2^(Fo^2^)+(0.0336P)^2^+0.0000P] where P=(Fo^2^+2Fc^2^)/3'.

Automatic conversion script
Id: cif_fix_values 3143 2015-03-26 13:38:13Z robertas 
;
_cod_original_cell_volume 1476.5(6)
_cod_database_code 4319723

loop_
_symmetry_equiv_pos_as_xyz
'x, y, z'
'-x, y+1/2, -z+1/2'
'-x, -y, -z'
'x, -y-1/2, z-1/2'

loop_
_atom_site_aniso_label
_atom_site_aniso_U_11
_atom_site_aniso_U_22
_atom_site_aniso_U_33
_atom_site_aniso_U_23
_atom_site_aniso_U_13
_atom_site_aniso_U_12
La1 0.01093(15) 0.00829(15) 0.01160(14) -0.00006(12) 0.00206(11) -0.00011(12)
K1 0.0306(8) 0.0185(7) 0.0453(8) 0.0044(6) 0.0160(7) 0.0071(6)
K2 0.0492(9) 0.0209(7) 0.0407(8) -0.0140(6) 0.0237(7) -0.0140(7)
K3 0.0229(6) 0.0190(7) 0.0199(6) 0.0007(5) -0.0030(5) -0.0008(5)
S1 0.0166(7) 0.0134(7) 0.0134(6) -0.0016(5) 0.0054(5) -0.0022(5)
S2 0.0194(7) 0.0090(6) 0.0156(6) -0.0003(5) 0.0010(5) 0.0005(5)
S3 0.0145(6) 0.0095(6) 0.0146(6) 0.0003(5) 0.0016(5) 0.0003(5)
S4 0.0147(7) 0.0138(7) 0.0237(7) -0.0053(5) 0.0081(6) -0.0038(5)
S5 0.0138(6) 0.0174(7) 0.0171(6) 0.0020(5) 0.0051(5) -0.0009(5)
S6 0.0240(8) 0.0153(7) 0.0213(7) 0.0066(6) 0.0009(6) 0.0050(6)
S7 0.0215(7) 0.0179(7) 0.0128(6) -0.0035(5) 0.0045(5) -0.0013(5)
S8 0.0210(7) 0.0110(6) 0.0188(6) 0.0005(5) -0.0020(6) 0.0017(5)
P1 0.0119(7) 0.0091(7) 0.0132(6) -0.0012(5) 0.0036(5) -0.0012(5)
P2 0.0129(7) 0.0102(7) 0.0115(6) 0.0001(5) 0.0029(5) -0.0011(5)

loop_
_atom_site_label
_atom_site_type_symbol
_atom_site_fract_x
_atom_site_fract_y
_atom_site_fract_z
_atom_site_U_iso_or_equiv
_atom_site_thermal_displace_type
_atom_site_occupancy
_atom_site_calc_flag
_atom_site_refinement_flags
_atom_site_disorder_group
La1 La 0.22688(3) 0.01370(2) 0.96968(3) 0.01027(9) Uani 1 d . .
K1 K 0.1194(2) 0.20389(8) 1.3761(2) 0.0314(3) Uani 1 d . .
K2 K 0.3843(2) -0.28813(8) 0.6299(2) 0.0368(4) Uani 1 d . .
K3 K 0.27017(14) -0.02724(7) 0.51465(12) 0.0206(3) Uani 1 d . .
S1 S -0.03991(15) 0.12764(8) 0.96313(13) 0.0144(3) Uani 1 d . .
S2 S 0.04785(15) 0.01502(8) 1.25461(13) 0.0147(3) Uani 1 d . .
S3 S 0.53714(14) 0.01949(8) 0.81505(13) 0.0128(3) Uani 1 d . .
S4 S 0.31289(15) -0.13115(8) 0.82255(14) 0.0174(3) Uani 1 d . .
S5 S 0.20905(15) 0.12011(8) 0.71888(14) 0.0161(3) Uani 1 d . .
S6 S -0.1304(2) 0.17422(8) 0.63015(14) 0.0202(3) Uani 1 d . .
S7 S 0.5651(2) -0.12701(8) 0.57448(13) 0.0174(3) Uani 1 d . .
S8 S 0.33791(15) 0.15870(8) 1.09194(14) 0.0169(3) Uani 1 d . .
P1 P 0.52307(14) -0.10015(8) 0.77614(13) 0.0114(3) Uani 1 d . .
P2 P -0.00838(15) 0.10398(8) 0.75279(13) 0.0115(3) Uani 1 d . .

loop_
_atom_type_symbol
_atom_type_description
_atom_type_scat_dispersion_real
_atom_type_scat_dispersion_imag
_atom_type_scat_source
P P 0.1023 0.0942 'International Tables Vol C Tables 4.2.6.8 and 6.1.1.4'
S S 0.1246 0.1234 'International Tables Vol C Tables 4.2.6.8 and 6.1.1.4'
K K 0.2009 0.2494 'International Tables Vol C Tables 4.2.6.8 and 6.1.1.4'
La La -0.2871 2.4523 'International Tables Vol C Tables 4.2.6.8 and 6.1.1.4'

loop_
_geom_angle_atom_site_label_1
_geom_angle_atom_site_label_2
_geom_angle_atom_site_label_3
_geom_angle
_geom_angle_site_symmetry_1
_geom_angle_site_symmetry_3
_geom_angle_publ_flag
S8 La1 S4 143.84(4) . . ?
S8 La1 S5 79.51(4) . . ?
S4 La1 S5 98.45(4) . . ?
S8 La1 S3 69.13(4) . 3_657 ?
S4 La1 S3 88.31(4) . 3_657 ?
S5 La1 S3 133.35(4) . 3_657 ?
S8 La1 S1 142.15(4) . 3_557 ?
S4 La1 S1 65.38(4) . 3_557 ?
S5 La1 S1 128.44(4) . 3_557 ?
S3 La1 S1 96.39(4) 3_657 3_557 ?
S8 La1 S1 75.50(4) . . ?
S4 La1 S1 136.38(4) . . ?
S5 La1 S1 64.34(4) . . ?
S3 La1 S1 133.42(4) 3_657 . ?
S1 La1 S1 93.33(4) 3_557 . ?
S8 La1 S2 80.54(4) . . ?
S4 La1 S2 123.37(4) . . ?
S5 La1 S2 130.27(4) . . ?
S3 La1 S2 78.23(4) 3_657 . ?
S1 La1 S2 62.02(4) 3_557 . ?
S1 La1 S2 66.71(4) . . ?
S8 La1 S3 81.24(4) . . ?
S4 La1 S3 64.53(4) . . ?
S5 La1 S3 70.31(4) . . ?
S3 La1 S3 71.48(4) 3_657 . ?
S1 La1 S3 128.60(4) 3_557 . ?
S1 La1 S3 131.80(4) . . ?
S2 La1 S3 148.63(4) . . ?
S8 La1 S2 129.89(4) . 3_557 ?
S4 La1 S2 77.07(4) . 3_557 ?
S5 La1 S2 62.83(4) . 3_557 ?
S3 La1 S2 160.43(4) 3_657 3_557 ?
S1 La1 S2 65.81(4) 3_557 3_557 ?
S1 La1 S2 59.33(4) . 3_557 ?
S2 La1 S2 98.86(3) . 3_557 ?
S3 La1 S2 112.42(4) . 3_557 ?
S8 La1 P2 94.30(4) . . ?
S4 La1 P2 105.56(4) . . ?
S5 La1 P2 36.93(4) . . ?
S3 La1 P2 163.39(4) 3_657 . ?
S1 La1 P2 97.70(4) 3_557 . ?
S1 La1 P2 36.87(3) . . ?
S2 La1 P2 100.77(4) . . ?
S3 La1 P2 105.88(4) . . ?
S2 La1 P2 36.08(3) 3_557 . ?
S8 La1 La1 112.41(3) . 3_557 ?
S4 La1 La1 103.69(3) . 3_557 ?
S5 La1 La1 97.22(3) . 3_557 ?
S3 La1 La1 126.03(3) 3_657 3_557 ?
S1 La1 La1 47.60(3) 3_557 3_557 ?
S1 La1 La1 45.74(3) . 3_557 ?
S2 La1 La1 51.02(3) . 3_557 ?
S3 La1 La1 160.14(3) . 3_557 ?
S2 La1 La1 47.83(3) 3_557 3_557 ?
P2 La1 La1 60.29(3) . 3_557 ?
S8 La1 K2 119.70(4) . 4_556 ?
S4 La1 K2 48.59(4) . 4_556 ?
S5 La1 K2 145.56(3) . 4_556 ?
S3 La1 K2 50.76(3) 3_657 4_556 ?
S1 La1 K2 53.96(4) 3_557 4_556 ?
S1 La1 K2 144.13(3) . 4_556 ?
S2 La1 K2 83.17(3) . 4_556 ?
S3 La1 K2 83.98(3) . 4_556 ?
S2 La1 K2 109.80(3) 3_557 4_556 ?
P2 La1 K2 145.85(3) . 4_556 ?
La1 La1 K2 100.21(2) 3_557 4_556 ?
S7 K1 S1 135.46(6) 3_657 4_566 ?
S7 K1 S6 116.64(6) 3_657 1_556 ?
S1 K1 S6 69.71(4) 4_566 1_556 ?
S7 K1 S8 59.81(4) 3_657 . ?
S1 K1 S8 129.98(5) 4_566 . ?
S6 K1 S8 157.37(6) 1_556 . ?
S7 K1 S5 101.74(5) 3_657 4_566 ?
S1 K1 S5 57.37(4) 4_566 4_566 ?
S6 K1 S5 127.09(5) 1_556 4_566 ?
S8 K1 S5 73.61(4) . 4_566 ?
S7 K1 S2 80.61(5) 3_657 . ?
S1 K1 S2 143.07(6) 4_566 . ?
S6 K1 S2 88.29(5) 1_556 . ?
S8 K1 S2 69.13(4) . . ?
S5 K1 S2 134.97(5) 4_566 . ?
S7 K1 S5 60.63(4) 3_657 1_556 ?
S1 K1 S5 102.43(5) 4_566 1_556 ?
S6 K1 S5 56.86(4) 1_556 1_556 ?
S8 K1 S5 118.69(5) . 1_556 ?
S5 K1 S5 132.37(6) 4_566 1_556 ?
S2 K1 S5 88.43(4) . 1_556 ?
S7 K1 P2 134.25(5) 3_657 4_566 ?
S1 K1 P2 33.71(3) 4_566 4_566 ?
S6 K1 P2 98.39(4) 1_556 4_566 ?
S8 K1 P2 97.82(5) . 4_566 ?
S5 K1 P2 33.02(3) 4_566 4_566 ?
S2 K1 P2 131.49(6) . 4_566 ?
S5 K1 P2 134.85(5) 1_556 4_566 ?
S7 K1 S8 72.20(5) 3_657 4_566 ?
S1 K1 S8 63.30(4) 4_566 4_566 ?
S6 K1 S8 93.84(5) 1_556 4_566 ?
S8 K1 S8 105.08(5) . 4_566 ?
S5 K1 S8 63.73(4) 4_566 4_566 ?
S2 K1 S8 150.56(5) . 4_566 ?
S5 K1 S8 68.67(4) 1_556 4_566 ?
P2 K1 S8 77.26(4) 4_566 4_566 ?
S7 K1 K3 45.95(3) 3_657 1_556 ?
S1 K1 K3 147.31(5) 4_566 1_556 ?
S6 K1 K3 82.18(4) 1_556 1_556 ?
S8 K1 K3 81.35(4) . 1_556 ?
S5 K1 K3 146.91(5) 4_566 1_556 ?
S2 K1 K3 47.45(3) . 1_556 ?
S5 K1 K3 46.30(3) 1_556 1_556 ?
P2 K1 K3 178.84(5) 4_566 1_556 ?
S8 K1 K3 103.73(5) 4_566 1_556 ?
S7 K1 K2 42.87(4) 3_657 3_657 ?
S1 K1 K2 99.24(5) 4_566 3_657 ?
S6 K1 K2 134.80(5) 1_556 3_657 ?
S8 K1 K2 60.12(4) . 3_657 ?
S5 K1 K2 60.25(4) 4_566 3_657 ?
S2 K1 K2 116.92(4) . 3_657 ?
S5 K1 K2 85.34(4) 1_556 3_657 ?
P2 K1 K2 91.63(4) 4_566 3_657 ?
S8 K1 K2 45.70(3) 4_566 3_657 ?
K3 K1 K2 88.67(4) 1_556 3_657 ?
S7 K1 K3 112.45(5) 3_657 3_557 ?
S1 K1 K3 99.40(4) 4_566 3_557 ?
S6 K1 K3 40.67(3) 1_556 3_557 ?
S8 K1 K3 117.59(5) . 3_557 ?
S5 K1 K3 145.10(5) 4_566 3_557 ?
S2 K1 K3 49.44(3) . 3_557 ?
S5 K1 K3 73.98(4) 1_556 3_557 ?
P2 K1 K3 113.30(4) 4_566 3_557 ?
S8 K1 K3 133.00(4) 4_566 3_557 ?
K3 K1 K3 66.50(4) 1_556 3_557 ?
K2 K1 K3 154.66(4) 3_657 3_557 ?
S7 K2 S4 108.08(5) . 4 ?
S7 K2 S4 60.43(4) . . ?
S4 K2 S4 142.17(7) 4 . ?
S7 K2 S6 129.20(5) . 2_546 ?
S4 K2 S6 112.91(5) 4 2_546 ?
S4 K2 S6 68.80(4) . 2_546 ?
S7 K2 S3 137.21(6) . 2_646 ?
S4 K2 S3 76.82(4) 4 2_646 ?
S4 K2 S3 137.68(6) . 2_646 ?
S6 K2 S3 81.73(4) 2_546 2_646 ?
S7 K2 S8 75.27(4) . 2_646 ?
S4 K2 S8 59.33(4) 4 2_646 ?
S4 K2 S8 134.55(5) . 2_646 ?
S6 K2 S8 153.08(6) 2_546 2_646 ?
S3 K2 S8 71.45(4) 2_646 2_646 ?
S7 K2 S1 138.53(6) . 2_546 ?
S4 K2 S1 55.99(4) 4 2_546 ?
S4 K2 S1 106.61(5) . 2_546 ?
S6 K2 S1 58.12(4) 2_546 2_546 ?
S3 K2 S1 80.48(4) 2_646 2_546 ?
S8 K2 S1 113.44(5) 2_646 2_546 ?
S7 K2 P1 32.58(3) . . ?
S4 K2 P1 139.36(5) 4 . ?
S4 K2 P1 33.19(3) . . ?
S6 K2 P1 98.66(4) 2_546 . ?
S3 K2 P1 134.83(6) 2_646 . ?
S8 K2 P1 101.79(5) 2_646 . ?
S1 K2 P1 137.67(5) 2_546 . ?
S7 K2 La1 148.61(5) . 4 ?
S4 K2 La1 42.29(3) 4 4 ?
S4 K2 La1 146.89(5) . 4 ?
S6 K2 La1 80.65(4) 2_546 4 ?
S3 K2 La1 43.39(3) 2_646 4 ?
S8 K2 La1 78.35(3) 2_646 4 ?
S1 K2 La1 43.28(3) 2_546 4 ?
P1 K2 La1 178.11(5) . 4 ?
S7 K2 K3 43.46(4) . . ?
S4 K2 K3 98.53(5) 4 . ?
S4 K2 K3 46.92(4) . . ?
S6 K2 K3 100.78(5) 2_546 . ?
S3 K2 K3 175.31(5) 2_646 . ?
S8 K2 K3 105.82(4) 2_646 . ?
S1 K2 K3 97.43(5) 2_546 . ?
P1 K2 K3 48.99(3) . . ?
La1 K2 K3 132.83(4) 4 . ?
S7 K2 K1 42.05(4) . 3_657 ?
S4 K2 K1 107.53(4) 4 3_657 ?
S4 K2 K1 87.31(4) . 3_657 ?
S6 K2 K1 137.44(5) 2_546 3_657 ?
S3 K2 K1 95.32(5) 2_646 3_657 ?
S8 K2 K1 50.44(4) 2_646 3_657 ?
S1 K2 K1 163.49(4) 2_546 3_657 ?
P1 K2 K1 54.55(3) . 3_657 ?
La1 K2 K1 124.96(4) 4 3_657 ?
K3 K2 K1 85.52(3) . 3_657 ?
S7 K2 K1 103.43(5) . 3_557 ?
S4 K2 K1 85.92(5) 4 3_557 ?
S4 K2 K1 64.80(4) . 3_557 ?
S6 K2 K1 52.77(4) 2_546 3_557 ?
S3 K2 K1 119.37(4) 2_646 3_557 ?
S8 K2 K1 141.44(5) 2_646 3_557 ?
S1 K2 K1 43.60(3) 2_546 3_557 ?
P1 K2 K1 94.10(4) . 3_557 ?
La1 K2 K1 86.88(3) 4 3_557 ?
K3 K2 K1 60.28(3) . 3_557 ?
K1 K2 K1 145.07(5) 3_657 3_557 ?
S6 K3 S7 138.34(5) 3_556 3_656 ?
S6 K3 S5 144.78(6) 3_556 . ?
S7 K3 S5 66.03(4) 3_656 . ?
S6 K3 S7 89.62(5) 3_556 . ?
S7 K3 S7 95.00(5) 3_656 . ?
S5 K3 S7 116.87(5) . . ?
S6 K3 S2 66.11(4) 3_556 1_554 ?
S7 K3 S2 84.84(5) 3_656 1_554 ?
S5 K3 S2 99.87(5) . 1_554 ?
S7 K3 S2 139.72(5) . 1_554 ?
S6 K3 S4 90.18(5) 3_556 . ?
S7 K3 S4 127.34(5) 3_656 . ?
S5 K3 S4 84.96(4) . . ?
S7 K3 S4 59.24(4) . . ?
S2 K3 S4 145.31(5) 1_554 . ?
S6 K3 S3 81.35(4) 3_556 3_656 ?
S7 K3 S3 59.96(4) 3_656 3_656 ?
S5 K3 S3 125.44(5) . 3_656 ?
S7 K3 S3 76.11(4) . 3_656 ?
S2 K3 S3 69.07(4) 1_554 3_656 ?
S4 K3 S3 134.63(5) . 3_656 ?
S6 K3 P1 106.51(5) 3_556 . ?
S7 K3 P1 99.59(5) 3_656 . ?
S5 K3 P1 88.24(4) . . ?
S7 K3 P1 33.54(3) . . ?
S2 K3 P1 171.82(5) 1_554 . ?
S4 K3 P1 33.66(3) . . ?
S3 K3 P1 107.12(5) 3_656 . ?
S6 K3 S2 89.06(5) 3_556 3_557 ?
S7 K3 S2 119.74(5) 3_656 3_557 ?
S5 K3 S2 56.99(4) . 3_557 ?
S7 K3 S2 126.18(5) . 3_557 ?
S2 K3 S2 86.81(5) 1_554 3_557 ?
S4 K3 S2 66.96(4) . 3_557 ?
S3 K3 S2 155.88(5) 3_656 3_557 ?
P1 K3 S2 96.80(4) . 3_557 ?
S6 K3 P2 32.66(3) 3_556 3_556 ?
S7 K3 P2 114.78(5) 3_656 3_556 ?
S5 K3 P2 124.83(5) . 3_556 ?
S7 K3 P2 117.87(5) . 3_556 ?
S2 K3 P2 33.60(3) 1_554 3_556 ?
S4 K3 P2 117.87(5) . 3_556 ?
S3 K3 P2 74.78(4) 3_656 3_556 ?
P1 K3 P2 139.16(5) . 3_556 ?
S2 K3 P2 85.18(4) 3_557 3_556 ?
S6 K3 K3 122.71(6) 3_556 3_656 ?
S7 K3 K3 48.35(4) 3_656 3_656 ?
S5 K3 K3 92.43(5) . 3_656 ?
S7 K3 K3 46.65(4) . 3_656 ?
S2 K3 K3 120.44(5) 1_554 3_656 ?
S4 K3 K3 93.39(5) . 3_656 ?
S3 K3 K3 56.94(4) 3_656 3_656 ?
P1 K3 K3 59.76(4) . 3_656 ?
S2 K3 K3 143.60(5) 3_557 3_656 ?
P2 K3 K3 131.04(5) 3_556 3_656 ?
S6 K3 K1 117.61(5) 3_556 1_554 ?
S7 K3 K1 46.94(4) 3_656 1_554 ?
S5 K3 K1 54.68(4) . 1_554 ?
S7 K3 K1 141.94(5) . 1_554 ?
S2 K3 K1 51.76(4) 1_554 1_554 ?
S4 K3 K1 138.95(4) . 1_554 ?
S3 K3 K1 82.04(4) 3_656 1_554 ?
P1 K3 K1 135.85(4) . 1_554 ?
S2 K3 K1 82.96(4) 3_557 1_554 ?
P2 K3 K1 84.96(4) 3_556 1_554 ?
K3 K3 K1 95.29(4) 3_656 1_554 ?
P2 S1 La1 97.45(6) . 3_557 ?
P2 S1 La1 77.49(6) . . ?
La1 S1 La1 86.67(4) 3_557 . ?
P2 S1 K1 82.29(6) . 4_565 ?
La1 S1 K1 171.49(6) 3_557 4_565 ?
La1 S1 K1 101.53(5) . 4_565 ?
P2 S1 K2 88.14(6) . 2_556 ?
La1 S1 K2 82.76(4) 3_557 2_556 ?
La1 S1 K2 160.90(5) . 2_556 ?
K1 S1 K2 88.73(5) 4_565 2_556 ?
P2 S2 La1 93.17(6) 3_557 . ?
P2 S2 K3 85.21(6) 3_557 1_556 ?
La1 S2 K3 108.60(5) . 1_556 ?
P2 S2 La1 72.62(5) 3_557 3_557 ?
La1 S2 La1 81.14(3) . 3_557 ?
K3 S2 La1 156.42(5) 1_556 3_557 ?
P2 S2 K1 162.60(7) 3_557 . ?
La1 S2 K1 101.04(4) . . ?
K3 S2 K1 80.78(4) 1_556 . ?
La1 S2 K1 119.24(5) 3_557 . ?
P2 S2 K3 86.38(6) 3_557 3_557 ?
La1 S2 K3 158.10(5) . 3_557 ?
K3 S2 K3 93.19(4) 1_556 3_557 ?
La1 S2 K3 77.83(4) 3_557 3_557 ?
K1 S2 K3 84.15(4) . 3_557 ?
P1 S3 La1 88.79(6) . 3_657 ?
P1 S3 La1 89.81(5) . . ?
La1 S3 La1 108.52(4) 3_657 . ?
P1 S3 K2 171.26(7) . 2_656 ?
La1 S3 K2 85.85(4) 3_657 2_656 ?
La1 S3 K2 98.43(4) . 2_656 ?
P1 S3 K3 84.97(5) . 3_656 ?
La1 S3 K3 104.02(4) 3_657 3_656 ?
La1 S3 K3 146.91(5) . 3_656 ?
K2 S3 K3 89.63(4) 2_656 3_656 ?
P1 S4 La1 97.95(6) . . ?
P1 S4 K2 96.68(7) . 4_556 ?
La1 S4 K2 89.12(4) . 4_556 ?
P1 S4 K2 84.40(6) . . ?
La1 S4 K2 173.77(6) . . ?
K2 S4 K2 96.35(4) 4_556 . ?
P1 S4 K3 77.68(6) . . ?
La1 S4 K3 86.52(4) . . ?
K2 S4 K3 172.31(6) 4_556 . ?
K2 S4 K3 88.36(5) . . ?
P2 S5 La1 80.91(5) . . ?
P2 S5 K3 99.31(6) . . ?
La1 S5 K3 89.68(4) . . ?
P2 S5 K1 79.35(6) . 4_565 ?
La1 S5 K1 101.37(5) . 4_565 ?
K3 S5 K1 168.44(6) . 4_565 ?
P2 S5 K1 88.74(6) . 1_554 ?
La1 S5 K1 163.29(5) . 1_554 ?
K3 S5 K1 79.03(4) . 1_554 ?
K1 S5 K1 89.45(4) 4_565 1_554 ?
P2 S6 K3 89.99(7) . 3_556 ?
P2 S6 K2 96.20(7) . 2_556 ?
K3 S6 K2 99.77(6) 3_556 2_556 ?
P2 S6 K1 97.27(7) . 1_554 ?
K3 S6 K1 94.84(5) 3_556 1_554 ?
K2 S6 K1 160.08(6) 2_556 1_554 ?
P1 S7 K3 99.13(7) . 3_656 ?
P1 S7 K1 97.55(7) . 3_657 ?
K3 S7 K1 87.10(5) 3_656 3_657 ?
P1 S7 K3 83.29(6) . . ?
K3 S7 K3 85.00(5) 3_656 . ?
K1 S7 K3 172.09(6) 3_657 . ?
P1 S7 K2 86.52(6) . . ?
K3 S7 K2 173.64(6) 3_656 . ?
K1 S7 K2 95.08(5) 3_657 . ?
K3 S7 K2 92.82(5) . . ?
P1 S8 La1 92.44(6) 3_657 . ?
P1 S8 K2 92.51(7) 3_657 2_656 ?
La1 S8 K2 103.82(5) . 2_656 ?
P1 S8 K1 89.60(6) 3_657 . ?
La1 S8 K1 107.35(5) . . ?
K2 S8 K1 148.63(6) 2_656 . ?
P1 S8 K1 169.86(7) 3_657 4_565 ?
La1 S8 K1 97.62(4) . 4_565 ?
K2 S8 K1 83.86(5) 2_656 4_565 ?
K1 S8 K1 88.63(4) . 4_565 ?
S7 P1 S8 110.51(8) . 3_657 ?
S7 P1 S4 109.33(8) . . ?
S8 P1 S4 108.99(8) 3_657 . ?
S7 P1 S3 112.45(8) . . ?
S8 P1 S3 109.55(8) 3_657 . ?
S4 P1 S3 105.87(8) . . ?
S7 P1 K3 63.18(6) . . ?
S8 P1 K3 170.61(7) 3_657 . ?
S4 P1 K3 68.66(6) . . ?
S3 P1 K3 79.73(6) . . ?
S7 P1 K2 60.90(6) . . ?
S8 P1 K2 90.93(6) 3_657 . ?
S4 P1 K2 62.41(5) . . ?
S3 P1 K2 159.23(7) . . ?
K3 P1 K2 79.91(4) . . ?
S6 P2 S5 111.67(8) . . ?
S6 P2 S1 111.35(8) . . ?
S5 P2 S1 105.58(8) . . ?
S6 P2 S2 118.15(9) . 3_557 ?
S5 P2 S2 107.38(8) . 3_557 ?
S1 P2 S2 101.59(7) . 3_557 ?
S6 P2 La1 170.48(7) . . ?
S5 P2 La1 62.16(5) . . ?
S1 P2 La1 65.64(5) . . ?
S2 P2 La1 71.30(5) 3_557 . ?
S6 P2 K1 79.97(6) . 4_565 ?
S5 P2 K1 67.64(6) . 4_565 ?
S1 P2 K1 64.01(5) . 4_565 ?
S2 P2 K1 160.97(7) 3_557 4_565 ?
La1 P2 K1 90.75(4) . 4_565 ?
S6 P2 K3 57.35(6) . 3_556 ?
S5 P2 K3 124.54(6) . 3_556 ?
S1 P2 K3 129.60(7) . 3_556 ?
S2 P2 K3 61.19(5) 3_557 3_556 ?
La1 P2 K3 131.85(5) . 3_556 ?
K1 P2 K3 137.31(5) 4_565 3_556 ?

loop_
_geom_bond_atom_site_label_1
_geom_bond_atom_site_label_2
_geom_bond_distance
_geom_bond_site_symmetry_2
_geom_bond_publ_flag
La1 S8 2.9112(14) . ?
La1 S4 2.9452(14) . ?
La1 S5 2.9929(14) . ?
La1 S3 3.0142(14) 3_657 ?
La1 S1 3.0246(14) 3_557 ?
La1 S1 3.1187(15) . ?
La1 S2 3.1629(14) . ?
La1 S3 3.2000(15) . ?
La1 S2 3.317(2) 3_557 ?
La1 P2 3.3421(15) . ?
La1 La1 4.2164(12) 3_557 ?
La1 K2 4.376(2) 4_556 ?
K1 S7 3.201(2) 3_657 ?
K1 S1 3.327(2) 4_566 ?
K1 S6 3.363(2) 1_556 ?
K1 S8 3.447(2) . ?
K1 S5 3.452(2) 4_566 ?
K1 S2 3.482(2) . ?
K1 S5 3.636(2) 1_556 ?
K1 P2 3.668(2) 4_566 ?
K1 S8 3.691(2) 4_566 ?
K1 K3 4.375(2) 1_556 ?
K1 K2 4.760(2) 3_657 ?
K1 K3 4.782(2) 3_557 ?
K2 S7 3.251(2) . ?
K2 S4 3.283(2) 4 ?
K2 S4 3.307(2) . ?
K2 S6 3.319(2) 2_546 ?
K2 S3 3.398(2) 2_646 ?
K2 S8 3.426(2) 2_646 ?
K2 S1 3.567(2) 2_546 ?
K2 P1 3.713(2) . ?
K2 La1 4.376(2) 4 ?
K2 K3 4.698(2) . ?
K2 K1 4.760(2) 3_657 ?
K2 K1 4.823(2) 3_557 ?
K3 S6 3.127(2) 3_556 ?
K3 S7 3.149(2) 3_656 ?
K3 S5 3.222(2) . ?
K3 S7 3.235(2) . ?
K3 S2 3.265(2) 1_554 ?
K3 S4 3.433(2) . ?
K3 S3 3.595(2) 3_656 ?
K3 P1 3.601(2) . ?
K3 S2 3.652(2) 3_557 ?
K3 P2 3.714(2) 3_556 ?
K3 K3 4.314(3) 3_656 ?
K3 K1 4.375(2) 1_554 ?
S1 P2 2.054(2) . ?
S1 La1 3.0246(14) 3_557 ?
S1 K1 3.327(2) 4_565 ?
S1 K2 3.567(2) 2_556 ?
S2 P2 2.062(2) 3_557 ?
S2 K3 3.265(2) 1_556 ?
S2 La1 3.3173(15) 3_557 ?
S2 K3 3.652(2) 3_557 ?
S3 P1 2.077(2) . ?
S3 La1 3.0141(14) 3_657 ?
S3 K2 3.399(2) 2_656 ?
S3 K3 3.595(2) 3_656 ?
S4 P1 2.043(2) . ?
S4 K2 3.283(2) 4_556 ?
S5 P2 2.034(2) . ?
S5 K1 3.452(2) 4_565 ?
S5 K1 3.636(2) 1_554 ?
S6 P2 2.004(2) . ?
S6 K3 3.127(2) 3_556 ?
S6 K2 3.319(2) 2_556 ?
S6 K1 3.363(2) 1_554 ?
S7 P1 2.003(2) . ?
S7 K3 3.149(2) 3_656 ?
S7 K1 3.201(2) 3_657 ?
S8 P1 2.039(2) 3_657 ?
S8 K2 3.426(2) 2_656 ?
S8 K1 3.691(2) 4_565 ?
P1 S8 2.039(2) 3_657 ?
P2 S2 2.063(2) 3_557 ?
P2 K1 3.668(2) 4_565 ?
P2 K3 3.714(2) 3_556 ?
